data_1530034
loop_
_publ_author_name
'Gunter, J.R.'
'Dubler, E.'

_publ_section_title
;
 Crystal structure and topotactic dehydration of magnesium tungstate
 dihydrate Mg W O4 (H2 O)2
;
_journal_name_full 'Journal of Solid State Chemistry'
_journal_page_first 118
_journal_page_last 126
_journal_volume 65
_journal_year 1986
_chemical_formula_sum 'H4 Mg O6 W'
_chemical_name_systematic 'Mg W O4 (H2 O)2'
_space_group_IT_number 14
_symmetry_space_group_name_Hall '-P 2ybc'
_symmetry_space_group_name_H-M 'P 1 21/c 1'
_cell_angle_alpha 90
_cell_angle_beta 90.05
_cell_angle_gamma 90
_cell_formula_units_Z 4
_cell_length_a 5.917
_cell_length_b 10.243
_cell_length_c 8.566
_cell_volume 519.166
_citation_journal_id_ASTM JSSCBI
_cod_data_source_file Gunter_JSSCBI_1986_1270.cif
_cod_data_source_block H4Mg1O6W1
_cod_original_cell_volume 519.1664
_cod_original_formula_sum 'H4 Mg1 O6 W1'
_cod_database_code 1530034

loop_
_symmetry_equiv_pos_as_xyz
x,y,z
-x,y+1/2,-z+1/2
-x,-y,-z
x,-y-1/2,z-1/2

loop_
_atom_site_label
_atom_site_type_symbol
_atom_site_fract_x
_atom_site_fract_y
_atom_site_fract_z
_atom_site_occupancy
_atom_site_U_iso_or_equiv
Mg1 Mg+2 0.5248 0.502 0.1853 1 0.0
O4 O-2 0.414 0.3789 0.009 1 0.0
O3 O-2 -0.005 0.721 0.548 1 0.0
W1 W+6 0.29456 0.21469 -0.00091 1 0.0
O6 O-2 0.21 0.59 0.216 1 0.0
O5 O-2 0.16 0.905 0.314 1 0.0
O1 O-2 0.322 0.3558 0.6855 1 0.0
O2 O-2 0.438 0.3835 0.365 1 0.0
